data_7058044
loop_
_publ_author_name
'Zhang, Mingli'
'Shi, Hao'
'Meng, Di'
'Chen, Kai'
'Lin, Rui-Lian'
'Sun, Wen-Qi'
'Liu, Jing-Xin'

_publ_section_title
;
 Encapsulation and removal of aniline by di-cyclohexanocucurbit[6]uril
;
_journal_issue 3
_journal_name_full 'New Journal of Chemistry'
_journal_page_first 1487
_journal_paper_doi 10.1039/C8NJ05298K
_journal_volume 43
_journal_year 2019
_chemical_formula_sum 'C51 H73 N25 O20'
_chemical_formula_weight 1356.34
_space_group_IT_number 4
_space_group_name_Hall 'P 2yb'
_space_group_name_H-M_alt 'P 1 21 1'
_symmetry_cell_setting monoclinic
_symmetry_space_group_name_Hall 'P 2yb'
_symmetry_space_group_name_H-M 'P 1 21 1'
_atom_sites_solution_hydrogens geom
_atom_sites_solution_primary direct
_atom_sites_solution_secondary difmap
_audit_creation_method SHELXL-97
_audit_update_record
;
2018-08-20 deposited with the CCDC.
2018-12-12 downloaded from the CCDC.
;
_cell_angle_alpha 90.00
_cell_angle_beta 99.088(3)
_cell_angle_gamma 90.00
_cell_formula_units_Z 2
_cell_length_a 12.697(3)
_cell_length_b 16.573(4)
_cell_length_c 14.450(3)
_cell_measurement_reflns_used 3826
_cell_measurement_temperature 296(2)
_cell_measurement_theta_max 23.71
_cell_measurement_theta_min 2.33
_cell_volume 3002.5(12)
_computing_cell_refinement 'Bruker SMART'
_computing_data_collection 'Bruker SMART'
_computing_data_reduction 'Bruker SAINT'
_computing_molecular_graphics 'Bruker SHELXTL'
_computing_publication_material 'Bruker SHELXTL'
_computing_structure_refinement 'SHELXL-97 (Sheldrick, 1997)'
_computing_structure_solution 'SHELXS-97 (Sheldrick, 1990)'
_diffrn_ambient_temperature 296(2)
_diffrn_measured_fraction_theta_full 0.998
_diffrn_measured_fraction_theta_max 0.998
_diffrn_measurement_device_type 'Bruker CCD Area Detector'
_diffrn_measurement_method '\f and \w scan'
_diffrn_radiation_monochromator graphite
_diffrn_radiation_source 'fine-focus sealed tube'
_diffrn_radiation_type MoK\a
_diffrn_radiation_wavelength 0.71073
_diffrn_reflns_av_R_equivalents 0.0351
_diffrn_reflns_av_sigmaI/netI 0.0581
_diffrn_reflns_limit_h_max 15
_diffrn_reflns_limit_h_min -15
_diffrn_reflns_limit_k_max 17
_diffrn_reflns_limit_k_min -20
_diffrn_reflns_limit_l_max 14
_diffrn_reflns_limit_l_min -17
_diffrn_reflns_number 17002
_diffrn_reflns_theta_full 26.00
_diffrn_reflns_theta_max 26.00
_diffrn_reflns_theta_min 2.33
_diffrn_standards_decay_% none
_exptl_absorpt_coefficient_mu 0.118
_exptl_absorpt_correction_T_max 0.9825
_exptl_absorpt_correction_T_min 0.9632
_exptl_absorpt_correction_type none
_exptl_absorpt_process_details 'SADABS (Bruker, 2008)'
_exptl_crystal_colour colorless
_exptl_crystal_density_diffrn 1.500
_exptl_crystal_density_meas ?
_exptl_crystal_density_method 'not measured'
_exptl_crystal_description block
_exptl_crystal_F_000 1428
_exptl_crystal_size_max 0.32
_exptl_crystal_size_mid 0.30
_exptl_crystal_size_min 0.15
_refine_diff_density_max 1.424
_refine_diff_density_min -0.313
_refine_diff_density_rms 0.102
_refine_ls_abs_structure_details 'Flack H D (1983), Acta Cryst. A39, 876-881'
_refine_ls_abs_structure_Flack 0.0(19)
_refine_ls_extinction_method none
_refine_ls_goodness_of_fit_ref 1.008
_refine_ls_hydrogen_treatment constr
_refine_ls_matrix_type full
_refine_ls_number_parameters 866
_refine_ls_number_reflns 9666
_refine_ls_number_restraints 1
_refine_ls_restrained_S_all 1.008
_refine_ls_R_factor_all 0.0988
_refine_ls_R_factor_gt 0.0802
_refine_ls_shift/su_max 0.127
_refine_ls_shift/su_mean 0.000
_refine_ls_structure_factor_coef Fsqd
_refine_ls_weighting_details 'calc w=1/[\s^2^(Fo^2^)+(0.1723P)^2^+1.7646P] where P=(Fo^2^+2Fc^2^)/3'
_refine_ls_weighting_scheme calc
_refine_ls_wR_factor_gt 0.2270
_refine_ls_wR_factor_ref 0.2525
_reflns_number_gt 7312
_reflns_number_total 9666
_reflns_threshold_expression >2sigma(I)
_cod_data_source_file c8nj05298k2.cif
_cod_data_source_block p
_cod_depositor_comments
;
The following automatic conversions were performed:

'_symmetry_cell_setting' value 'Monoclinic' changed to 'monoclinic'
according to
/home/data/users/saulius/crontab/automatic-downloads/rss-feeds/RSC/lib/dictionaries/cif_core.dic
dictionary named 'cif_core.dic' version 2.4.2 from 2011-04-26.

'_exptl_crystal_density_meas' value 'not measured' was changed to '?'
- the value is perceived as not measured.

Automatic conversion script
Id: cif_fix_values 4973 2017-02-22 13:04:09Z antanas 

 Adding full bibliography for 7058043--7058045.cif.
;
_cod_original_cell_volume 3002.4(11)
_cod_original_sg_symbol_H-M P2(1)
_cod_database_code 7058044

loop_
_symmetry_equiv_pos_as_xyz
'x, y, z'
'-x, y+1/2, -z'

loop_
_atom_site_label
_atom_site_type_symbol
_atom_site_fract_x
_atom_site_fract_y
_atom_site_fract_z
_atom_site_U_iso_or_equiv
_atom_site_adp_type
_atom_site_occupancy
_atom_site_symmetry_multiplicity
_atom_site_calc_flag
_atom_site_refinement_flags
N24 N 0.4583(4) 0.3997(3) 0.7830(3) 0.0375(11) Uani 1 1 d .
N23 N 0.8811(4) 0.0155(3) 0.8877(3) 0.0369(11) Uani 1 1 d .
N22 N 0.6404(4) 0.2637(3) 1.2417(3) 0.0361(11) Uani 1 1 d .
N21 N 0.3967(4) 0.3162(3) 0.9827(3) 0.0385(11) Uani 1 1 d .
C37 C 0.6981(5) 0.2640(4) 0.5981(4) 0.0360(13) Uani 1 1 d .
C35 C 0.6794(5) 0.1866(4) 1.2394(4) 0.0332(12) Uani 1 1 d .
N17 N 0.5920(4) 0.2591(3) 0.5676(3) 0.0385(11) Uani 1 1 d .
C44 C 0.8570(4) 0.0469(4) 1.1192(4) 0.0348(12) Uani 1 1 d .
N18 N 0.8914(3) 0.3061(3) 1.2342(3) 0.0357(10) Uani 1 1 d .
N16 N 0.9236(4) 0.0466(3) 1.0526(3) 0.0373(11) Uani 1 1 d .
N15 N 0.9802(4) 0.1354(3) 0.8580(3) 0.0380(11) Uani 1 1 d .
N14 N 0.8976(4) 0.1023(3) 1.1873(3) 0.0347(10) Uani 1 1 d .
C43 C 0.8436(4) 0.3697(4) 1.1842(4) 0.0348(12) Uani 1 1 d .
N13 N 0.5058(4) 0.4292(3) 0.9477(3) 0.0372(11) Uani 1 1 d .
N12 N 0.7877(4) 0.1892(3) 1.2673(3) 0.0349(10) Uani 1 1 d .
N11 N 0.4813(4) 0.3424(3) 0.6498(3) 0.0427(12) Uani 1 1 d .
N10 N 0.5984(4) 0.4229(3) 1.0897(3) 0.0353(10) Uani 1 1 d .
C42 C 0.3781(5) 0.3131(4) 0.6630(4) 0.0411(14) Uani 1 1 d .
H42A H 0.3223 0.3280 0.6109 0.049 Uiso 1 1 calc R
O1 O 0.6789(3) 0.4762(3) 0.9701(3) 0.0439(10) Uani 1 1 d .
O2 O 0.4050(4) 0.1945(3) 1.0612(3) 0.0544(12) Uani 1 1 d .
O3 O 0.6045(4) 0.4342(3) 0.7170(3) 0.0473(11) Uani 1 1 d .
O4 O 0.7487(4) 0.3261(3) 0.6164(3) 0.0471(11) Uani 1 1 d .
O5 O 0.7777(3) 0.0055(3) 1.1179(3) 0.0472(11) Uani 1 1 d .
O6 O 0.3204(4) 0.1496(3) 0.8013(3) 0.0491(11) Uani 1 1 d .
O7 O 0.9627(4) 0.2594(3) 0.7838(4) 0.0575(12) Uani 1 1 d .
O8 O 0.7207(3) -0.0521(3) 0.8569(3) 0.0483(11) Uani 1 1 d .
O9 O 0.8844(3) 0.4116(3) 1.1299(3) 0.0424(10) Uani 1 1 d .
O10 O 1.0343(4) 0.3009(3) 1.0332(3) 0.0469(10) Uani 1 1 d .
O11 O 0.6271(4) 0.1266(3) 1.2189(3) 0.0437(10) Uani 1 1 d .
O12 O 0.4963(4) 0.0262(3) 0.6984(3) 0.0494(11) Uani 1 1 d .
O1W O 0.2249(3) 0.3039(3) 0.4288(2) 0.0437(10) Uani 1 1 d .
O2W O 0.2601(6) 0.1224(8) 1.1673(7) 0.137(4) Uani 1 1 d .
O3W O 0.7756(7) 0.5243(7) 0.6893(7) 0.142(4) Uani 1 1 d .
O4W O 0.1200(5) 0.0999(7) 0.6964(6) 0.123(3) Uani 1 1 d .
O5W O 0.9201(10) 0.4241(5) 0.7760(7) 0.145(4) Uani 1 1 d .
O6W O 0.7292(7) -0.2147(7) 0.7727(8) 0.139(4) Uani 1 1 d .
O7W O 0.9973(15) 0.0564(10) 0.5138(11) 0.214(7) Uani 1 1 d .
O8W O 0.1335(9) 0.1352(8) 0.4370(12) 0.196(7) Uani 1 1 d .
N9 N 0.6392(4) 0.0689(3) 0.6314(3) 0.0389(11) Uani 1 1 d .
N8 N 0.3480(4) 0.2856(3) 0.8172(3) 0.0399(12) Uani 1 1 d .
N7 N 0.7404(4) 0.1883(3) 0.5979(3) 0.0390(11) Uani 1 1 d .
N6 N 1.0318(4) 0.1619(3) 1.0230(3) 0.0390(11) Uani 1 1 d .
N5 N 0.3760(4) 0.2269(3) 0.6849(3) 0.0398(11) Uani 1 1 d .
C41 C 0.5249(4) 0.3952(4) 0.7173(4) 0.0333(12) Uani 1 1 d .
C40 C 0.4957(4) 0.3928(4) 1.1023(4) 0.0338(12) Uani 1 1 d .
H40A H 0.4641 0.4259 1.1469 0.041 Uiso 1 1 calc R
N4 N 0.4920(4) 0.1427(3) 0.6096(3) 0.0381(11) Uani 1 1 d .
C39 C 0.9983(5) 0.2808(4) 1.2236(4) 0.0395(14) Uani 1 1 d .
H39A H 1.0373 0.3274 1.2067 0.047 Uiso 1 1 calc R
H39B H 1.0344 0.2613 1.2836 0.047 Uiso 1 1 calc R
N3 N 0.8841(4) 0.1431(3) 0.7157(3) 0.0388(11) Uani 1 1 d .
N2 N 0.7900(4) 0.0214(3) 0.7446(3) 0.0402(11) Uani 1 1 d .
N1 N 0.7457(4) 0.3811(3) 1.2077(3) 0.0342(10) Uani 1 1 d .
C38 C 1.0255(5) 0.2353(4) 1.0664(4) 0.0404(14) Uani 1 1 d .
N19 N 1.0023(4) 0.2188(3) 1.1546(3) 0.0391(11) Uani 1 1 d .
C36 C 0.5387(5) 0.0744(4) 0.6511(4) 0.0390(13) Uani 1 1 d .
N20 N 0.4929(4) 0.3090(3) 1.1250(3) 0.0380(11) Uani 1 1 d .
C34 C 0.9436(5) 0.1871(4) 0.7859(4) 0.0381(13) Uani 1 1 d .
C33 C 0.4278(5) 0.2646(4) 1.0557(4) 0.0385(13) Uani 1 1 d .
C32 C 0.6007(5) 0.4451(4) 0.9982(4) 0.0367(13) Uani 1 1 d .
C31 C 0.5259(4) 0.2783(4) 1.2179(4) 0.0376(13) Uani 1 1 d .
H31A H 0.4884 0.2282 1.2245 0.045 Uiso 1 1 calc R
H31B H 0.5049 0.3165 1.2625 0.045 Uiso 1 1 calc R
C30 C 0.8891(5) 0.0576(4) 0.7337(4) 0.0381(13) Uani 1 1 d .
H30A H 0.9244 0.0285 0.6881 0.046 Uiso 1 1 calc R
C29 C 0.5245(5) 0.3299(4) 0.5639(4) 0.0408(14) Uani 1 1 d .
H29A H 0.5656 0.3770 0.5519 0.049 Uiso 1 1 calc R
H29B H 0.4661 0.3244 0.5123 0.049 Uiso 1 1 calc R
C28 C 0.4299(5) 0.3976(4) 1.0032(4) 0.0375(13) Uani 1 1 d .
H28A H 0.3686 0.4337 1.0017 0.045 Uiso 1 1 calc R
C27 C 0.4990(6) 0.1712(4) 0.4432(4) 0.0480(16) Uani 1 1 d .
H27A H 0.5392 0.2008 0.4026 0.058 Uiso 1 1 calc R
H27B H 0.4286 0.1953 0.4377 0.058 Uiso 1 1 calc R
C26 C 0.5549(5) 0.1783(4) 0.5441(4) 0.0360(13) Uani 1 1 d .
C25 C 0.8536(5) 0.1756(4) 0.6222(4) 0.0446(15) Uani 1 1 d .
H25A H 0.8901 0.2266 0.6178 0.054 Uiso 1 1 calc R
H25B H 0.8768 0.1388 0.5773 0.054 Uiso 1 1 calc R
C24 C 0.8254(5) 0.2702(4) 1.2965(4) 0.0346(12) Uani 1 1 d .
C23 C 0.3467(5) 0.2141(4) 0.7716(4) 0.0379(13) Uani 1 1 d .
C22 C 0.9997(4) 0.1334(4) 1.1734(4) 0.0347(12) Uani 1 1 d .
H22A H 1.0559 0.1179 1.2249 0.042 Uiso 1 1 calc R
C21 C 0.9148(5) -0.0153(4) 0.9814(4) 0.0375(13) Uani 1 1 d .
H21A H 0.8641 -0.0556 0.9950 0.045 Uiso 1 1 calc R
H21B H 0.9835 -0.0415 0.9839 0.045 Uiso 1 1 calc R
C20 C 0.9538(4) 0.0524(4) 0.8343(4) 0.0353(12) Uani 1 1 d .
H20A H 1.0182 0.0196 0.8354 0.042 Uiso 1 1 calc R
C19 C 1.0644(5) 0.1584(4) 0.9313(4) 0.0420(14) Uani 1 1 d .
H19A H 1.0912 0.2109 0.9166 0.050 Uiso 1 1 calc R
H19B H 1.1225 0.1200 0.9334 0.050 Uiso 1 1 calc R
C18 C 1.0177(5) 0.0945(4) 1.0804(4) 0.0357(12) Uani 1 1 d .
H18A H 1.0816 0.0605 1.0898 0.043 Uiso 1 1 calc R
C17 C 0.7206(4) 0.3224(4) 1.2775(4) 0.0329(12) Uani 1 1 d .
C16 C 0.3611(4) 0.3540(4) 0.7565(4) 0.0384(13) Uani 1 1 d .
H16A H 0.2982 0.3890 0.7479 0.046 Uiso 1 1 calc R
C15 C 0.8775(5) 0.2733(4) 1.3980(4) 0.0441(15) Uani 1 1 d .
H15A H 0.9460 0.2463 1.4047 0.053 Uiso 1 1 calc R
H15B H 0.8333 0.2447 1.4361 0.053 Uiso 1 1 calc R
C14 C 0.4726(5) 0.4628(4) 0.8551(4) 0.0388(13) Uani 1 1 d .
H14A H 0.5258 0.5010 0.8412 0.047 Uiso 1 1 calc R
H14B H 0.4060 0.4917 0.8539 0.047 Uiso 1 1 calc R
C13 C 0.3834(5) 0.1650(4) 0.6182(4) 0.0404(14) Uani 1 1 d .
H13A H 0.3471 0.1828 0.5575 0.049 Uiso 1 1 calc R
H13B H 0.3465 0.1176 0.6358 0.049 Uiso 1 1 calc R
C12 C 0.6599(5) 0.1283(4) 0.5619(4) 0.0346(12) Uani 1 1 d .
C11 C 0.6791(5) 0.4464(4) 1.1680(4) 0.0369(13) Uani 1 1 d .
H11A H 0.7238 0.4879 1.1470 0.044 Uiso 1 1 calc R
H11B H 0.6439 0.4698 1.2166 0.044 Uiso 1 1 calc R
C10 C 0.7886(4) -0.0094(4) 0.8325(4) 0.0370(13) Uani 1 1 d .
C9 C 0.8497(5) 0.1169(4) 1.2698(4) 0.0371(13) Uani 1 1 d .
H9A H 0.8043 0.0714 1.2788 0.045 Uiso 1 1 calc R
H9B H 0.9058 0.1193 1.3237 0.045 Uiso 1 1 calc R
C8 C 0.3132(5) 0.2936(5) 0.9071(4) 0.0429(14) Uani 1 1 d .
H8A H 0.2827 0.2427 0.9228 0.051 Uiso 1 1 calc R
H8B H 0.2571 0.3339 0.9020 0.051 Uiso 1 1 calc R
C7 C 0.7085(5) 0.0013(4) 0.6642(4) 0.0409(14) Uani 1 1 d .
H7A H 0.7436 -0.0172 0.6131 0.049 Uiso 1 1 calc R
H7B H 0.6652 -0.0427 0.6814 0.049 Uiso 1 1 calc R
C6 C 0.6861(5) 0.0889(4) 0.4730(4) 0.0450(15) Uani 1 1 d .
H6A H 0.7031 0.1304 0.4305 0.054 Uiso 1 1 calc R
H6B H 0.7483 0.0547 0.4887 0.054 Uiso 1 1 calc R
C5 C 0.7942(6) 0.4123(5) 1.4139(5) 0.0561(18) Uani 1 1 d .
H5A H 0.8078 0.4572 1.3744 0.067 Uiso 1 1 calc R
H5B H 0.7790 0.4341 1.4726 0.067 Uiso 1 1 calc R
C4 C 0.6960(6) 0.3649(4) 1.3653(4) 0.0471(16) Uani 1 1 d .
H4A H 0.6753 0.3252 1.4084 0.057 Uiso 1 1 calc R
H4B H 0.6366 0.4017 1.3484 0.057 Uiso 1 1 calc R
C3 C 0.5944(6) 0.0392(4) 0.4250(5) 0.0525(17) Uani 1 1 d .
H3A H 0.5882 -0.0090 0.4618 0.063 Uiso 1 1 calc R
H3B H 0.6099 0.0223 0.3643 0.063 Uiso 1 1 calc R
C2 C 0.4881(7) 0.0836(5) 0.4113(5) 0.060(2) Uani 1 1 d .
H2A H 0.4397 0.0560 0.4462 0.072 Uiso 1 1 calc R
H2B H 0.4573 0.0820 0.3455 0.072 Uiso 1 1 calc R
C1 C 0.8935(7) 0.3594(5) 1.4329(5) 0.061(2) Uani 1 1 d .
H1A H 0.9492 0.3840 1.4037 0.073 Uiso 1 1 calc R
H1B H 0.9181 0.3582 1.5000 0.073 Uiso 1 1 calc R
C51 C 0.6250(5) 0.1679(4) 0.9184(4) 0.0369(13) Uani 1 1 d .
C50 C 0.7663(4) 0.2943(4) 0.9258(4) 0.0376(13) Uani 1 1 d .
C49 C 0.8377(4) 0.3639(4) 0.9303(4) 0.0380(13) Uani 1 1 d .
H49A H 0.8348 0.3865 0.8687 0.057 Uiso 1 1 calc R
H49B H 0.9094 0.3471 0.9536 0.057 Uiso 1 1 calc R
H49C H 0.8159 0.4039 0.9715 0.057 Uiso 1 1 calc R
N25 N 0.5487(6) 0.0975(5) 0.9172(5) 0.0721(19) Uani 1 1 d .
H25C H 0.5099 0.0831 0.8656 0.087 Uiso 1 1 calc R
H25D H 0.5441 0.0719 0.9682 0.087 Uiso 1 1 calc R
C48 C 0.6889(5) 0.1889(4) 1.0008(4) 0.0447(15) Uani 1 1 d .
H48A H 0.6836 0.1600 1.0551 0.054 Uiso 1 1 calc R
C47 C 0.7054(6) 0.2753(5) 0.8418(5) 0.0513(17) Uani 1 1 d .
H47A H 0.7109 0.3049 0.7880 0.062 Uiso 1 1 calc R
C46 C 0.7591(5) 0.2505(4) 1.0049(4) 0.0492(17) Uani 1 1 d .
H46A H 0.8024 0.2630 1.0612 0.059 Uiso 1 1 calc R
C45 C 0.6351(6) 0.2105(5) 0.8389(5) 0.0583(19) Uani 1 1 d .
H45A H 0.5943 0.1959 0.7821 0.070 Uiso 1 1 calc R

loop_
_atom_site_aniso_label
_atom_site_aniso_U_11
_atom_site_aniso_U_22
_atom_site_aniso_U_33
_atom_site_aniso_U_23
_atom_site_aniso_U_13
_atom_site_aniso_U_12
N24 0.038(2) 0.041(3) 0.035(2) -0.001(2) 0.0083(19) -0.001(2)
N23 0.036(2) 0.034(3) 0.042(2) 0.009(2) 0.0088(19) 0.001(2)
N22 0.032(2) 0.029(3) 0.045(3) -0.001(2) 0.0007(19) -0.003(2)
N21 0.038(3) 0.037(3) 0.040(2) 0.002(2) 0.0034(19) 0.000(2)
C37 0.048(3) 0.033(3) 0.027(2) 0.005(2) 0.009(2) -0.003(3)
C35 0.040(3) 0.030(3) 0.030(3) 0.001(2) 0.009(2) -0.002(3)
N17 0.041(3) 0.034(3) 0.039(2) -0.002(2) 0.002(2) 0.000(2)
C44 0.035(3) 0.029(3) 0.040(3) 0.000(2) 0.006(2) 0.000(3)
N18 0.029(2) 0.036(3) 0.042(2) 0.003(2) 0.0051(18) 0.000(2)
N16 0.038(3) 0.033(3) 0.042(3) 0.001(2) 0.009(2) -0.004(2)
N15 0.037(3) 0.036(3) 0.041(3) 0.007(2) 0.005(2) -0.001(2)
N14 0.033(2) 0.032(3) 0.040(2) 0.003(2) 0.0074(19) -0.003(2)
C43 0.032(3) 0.039(3) 0.033(3) 0.002(2) 0.002(2) -0.003(3)
N13 0.040(3) 0.034(3) 0.037(2) 0.002(2) 0.0056(19) 0.001(2)
N12 0.035(2) 0.027(3) 0.042(2) -0.001(2) 0.0058(19) -0.003(2)
N11 0.054(3) 0.041(3) 0.037(2) 0.001(2) 0.019(2) -0.002(3)
N10 0.035(2) 0.032(3) 0.039(2) 0.005(2) 0.0061(18) -0.001(2)
C42 0.037(3) 0.047(4) 0.038(3) 0.005(3) 0.002(2) 0.003(3)
O1 0.043(2) 0.042(3) 0.048(2) 0.0084(19) 0.0111(18) -0.003(2)
O2 0.068(3) 0.042(3) 0.052(3) 0.007(2) 0.006(2) -0.019(2)
O3 0.051(3) 0.042(3) 0.050(2) 0.001(2) 0.0144(19) -0.007(2)
O4 0.056(3) 0.036(3) 0.050(2) -0.0017(19) 0.0111(19) -0.014(2)
O5 0.041(2) 0.041(3) 0.061(3) -0.004(2) 0.013(2) -0.013(2)
O6 0.053(3) 0.043(3) 0.050(2) 0.004(2) 0.0038(19) -0.010(2)
O7 0.066(3) 0.035(3) 0.067(3) 0.006(2) -0.003(2) -0.008(2)
O8 0.046(2) 0.050(3) 0.051(2) 0.007(2) 0.0128(19) -0.012(2)
O9 0.041(2) 0.038(2) 0.050(2) 0.0068(19) 0.0124(17) -0.0065(19)
O10 0.054(3) 0.034(2) 0.056(2) 0.004(2) 0.0149(19) -0.010(2)
O11 0.049(2) 0.032(2) 0.049(2) -0.0023(18) 0.0044(19) -0.011(2)
O12 0.050(2) 0.045(3) 0.055(2) 0.013(2) 0.013(2) -0.013(2)
O1W 0.062(3) 0.044(2) 0.0164(15) 0.0057(15) -0.0198(15) -0.003(2)
O2W 0.076(5) 0.186(10) 0.156(8) 0.005(7) 0.039(5) -0.032(6)
O3W 0.086(5) 0.157(9) 0.174(9) 0.028(7) -0.011(5) -0.059(6)
O4W 0.054(4) 0.188(10) 0.129(6) -0.053(6) 0.020(4) -0.023(5)
O5W 0.229(11) 0.074(5) 0.157(8) 0.007(5) 0.108(8) -0.015(7)
O6W 0.114(6) 0.142(9) 0.174(8) -0.074(7) 0.057(6) -0.033(6)
O7W 0.262(15) 0.195(15) 0.184(12) -0.002(10) 0.033(11) 0.110(13)
O8W 0.108(7) 0.136(10) 0.329(19) 0.064(11) -0.015(9) -0.018(7)
N9 0.045(3) 0.037(3) 0.035(2) 0.006(2) 0.007(2) -0.006(2)
N8 0.046(3) 0.043(3) 0.032(2) 0.003(2) 0.0097(19) -0.003(2)
N7 0.042(3) 0.035(3) 0.039(2) 0.001(2) 0.003(2) -0.007(2)
N6 0.045(3) 0.033(3) 0.039(2) -0.003(2) 0.006(2) -0.005(2)
N5 0.044(3) 0.040(3) 0.035(2) 0.001(2) 0.007(2) -0.007(2)
C41 0.036(3) 0.028(3) 0.036(3) 0.006(2) 0.006(2) 0.000(3)
C40 0.033(3) 0.032(3) 0.037(3) 0.000(2) 0.007(2) 0.006(2)
N4 0.041(3) 0.038(3) 0.036(2) 0.005(2) 0.0092(19) 0.000(2)
C39 0.034(3) 0.036(3) 0.048(3) -0.004(3) 0.006(2) -0.002(3)
N3 0.040(3) 0.032(3) 0.043(3) 0.013(2) 0.000(2) -0.007(2)
N2 0.040(3) 0.037(3) 0.044(3) 0.004(2) 0.005(2) -0.003(2)
N1 0.032(2) 0.032(3) 0.038(2) 0.0054(19) 0.0045(18) 0.000(2)
C38 0.030(3) 0.042(4) 0.051(3) -0.001(3) 0.009(2) -0.003(3)
N19 0.040(3) 0.031(3) 0.047(3) 0.003(2) 0.009(2) -0.004(2)
C36 0.038(3) 0.037(3) 0.041(3) -0.001(3) 0.007(2) -0.006(3)
N20 0.039(3) 0.034(3) 0.041(2) 0.006(2) 0.0060(19) -0.003(2)
C34 0.035(3) 0.034(4) 0.046(3) 0.006(3) 0.009(2) 0.002(3)
C33 0.034(3) 0.040(4) 0.043(3) 0.001(3) 0.012(2) -0.005(3)
C32 0.045(3) 0.029(3) 0.038(3) 0.005(2) 0.012(2) 0.006(3)
C31 0.033(3) 0.039(3) 0.041(3) 0.008(3) 0.006(2) -0.006(3)
C30 0.035(3) 0.036(3) 0.045(3) 0.005(3) 0.009(2) 0.002(3)
C29 0.059(4) 0.030(3) 0.033(3) 0.003(2) 0.006(2) 0.000(3)
C28 0.037(3) 0.036(3) 0.041(3) 0.000(3) 0.013(2) 0.011(3)
C27 0.055(4) 0.052(4) 0.034(3) -0.004(3) -0.002(3) 0.003(3)
C26 0.041(3) 0.036(3) 0.031(3) 0.001(2) 0.007(2) -0.003(3)
C25 0.036(3) 0.048(4) 0.049(3) 0.014(3) 0.006(2) -0.006(3)
C24 0.044(3) 0.030(3) 0.028(2) 0.002(2) 0.002(2) -0.004(3)
C23 0.033(3) 0.042(4) 0.037(3) 0.005(3) -0.002(2) -0.005(3)
C22 0.029(3) 0.033(3) 0.040(3) 0.003(2) 0.001(2) -0.001(2)
C21 0.042(3) 0.029(3) 0.042(3) 0.003(2) 0.008(2) -0.001(3)
C20 0.029(3) 0.035(3) 0.043(3) 0.007(2) 0.007(2) 0.006(2)
C19 0.031(3) 0.050(4) 0.047(3) 0.002(3) 0.012(2) -0.008(3)
C18 0.034(3) 0.032(3) 0.041(3) 0.003(2) 0.009(2) 0.008(2)
C17 0.036(3) 0.033(3) 0.031(2) 0.001(2) 0.007(2) -0.005(2)
C16 0.031(3) 0.049(4) 0.036(3) 0.006(3) 0.007(2) 0.004(3)
C15 0.044(3) 0.050(4) 0.036(3) 0.002(3) 0.000(2) -0.010(3)
C14 0.046(3) 0.025(3) 0.043(3) 0.003(2) 0.002(2) 0.005(3)
C13 0.033(3) 0.045(4) 0.041(3) 0.000(3) -0.001(2) -0.012(3)
C12 0.043(3) 0.031(3) 0.029(3) 0.004(2) 0.005(2) -0.005(3)
C11 0.038(3) 0.026(3) 0.048(3) 0.000(2) 0.010(2) -0.007(2)
C10 0.031(3) 0.031(3) 0.050(3) 0.004(3) 0.009(2) 0.002(3)
C9 0.036(3) 0.039(3) 0.037(3) 0.006(2) 0.010(2) 0.003(3)
C8 0.032(3) 0.055(4) 0.043(3) -0.001(3) 0.009(2) -0.006(3)
C7 0.045(3) 0.029(3) 0.047(3) 0.001(2) 0.003(3) -0.002(3)
C6 0.054(4) 0.041(4) 0.043(3) 0.000(3) 0.017(3) 0.002(3)
C5 0.076(5) 0.049(4) 0.042(3) -0.006(3) 0.007(3) -0.009(4)
C4 0.065(4) 0.043(4) 0.036(3) -0.008(3) 0.018(3) -0.004(3)
C3 0.076(5) 0.037(4) 0.045(3) -0.011(3) 0.012(3) -0.017(4)
C2 0.073(5) 0.061(5) 0.046(4) -0.014(3) 0.008(3) -0.016(4)
C1 0.075(5) 0.062(5) 0.044(4) -0.015(3) 0.002(3) -0.024(4)
C51 0.035(3) 0.030(3) 0.044(3) 0.000(2) 0.001(2) 0.002(3)
C50 0.037(3) 0.034(3) 0.041(3) 0.002(2) 0.004(2) -0.005(3)
C49 0.033(3) 0.031(3) 0.046(3) 0.006(2) -0.003(2) -0.012(3)
N25 0.080(5) 0.065(5) 0.067(4) 0.001(3) 0.000(3) -0.023(4)
C48 0.053(4) 0.044(4) 0.036(3) 0.003(3) 0.004(2) -0.015(3)
C47 0.061(4) 0.048(4) 0.043(3) 0.012(3) 0.003(3) -0.009(3)
C46 0.049(4) 0.057(4) 0.039(3) 0.000(3) -0.002(3) -0.017(3)
C45 0.066(4) 0.060(5) 0.044(3) 0.005(3) -0.006(3) -0.012(4)

loop_
_atom_type_symbol
_atom_type_description
_atom_type_scat_dispersion_real
_atom_type_scat_dispersion_imag
_atom_type_scat_source
C C 0.0033 0.0016 'International Tables Vol C Tables 4.2.6.8 and 6.1.1.4'
H H 0.0000 0.0000 'International Tables Vol C Tables 4.2.6.8 and 6.1.1.4'
N N 0.0061 0.0033 'International Tables Vol C Tables 4.2.6.8 and 6.1.1.4'
O O 0.0106 0.0060 'International Tables Vol C Tables 4.2.6.8 and 6.1.1.4'

loop_
_geom_angle_atom_site_label_1
_geom_angle_atom_site_label_2
_geom_angle_atom_site_label_3
_geom_angle
C41 N24 C16 112.5(5)
C41 N24 C14 120.7(5)
C16 N24 C14 124.4(5)
C10 N23 C20 112.4(5)
C10 N23 C21 122.5(5)
C20 N23 C21 122.3(5)
C35 N22 C17 113.5(5)
C35 N22 C31 120.0(5)
C17 N22 C31 126.3(5)
C33 N21 C28 113.0(5)
C33 N21 C8 120.5(5)
C28 N21 C8 123.9(5)
O4 C37 N17 125.8(6)
O4 C37 N7 125.6(6)
N17 C37 N7 108.4(5)
O11 C35 N12 125.8(6)
O11 C35 N22 125.9(5)
N12 C35 N22 108.3(5)
C37 N17 C26 113.9(5)
C37 N17 C29 121.0(5)
C26 N17 C29 125.0(5)
O5 C44 N16 125.8(5)
O5 C44 N14 126.9(5)
N16 C44 N14 107.3(5)
C43 N18 C24 113.2(5)
C43 N18 C39 120.8(5)
C24 N18 C39 126.0(5)
C44 N16 C18 112.2(5)
C44 N16 C21 120.8(5)
C18 N16 C21 124.0(5)
C34 N15 C19 121.3(5)
C34 N15 C20 112.1(5)
C19 N15 C20 123.1(5)
C44 N14 C22 112.4(5)
C44 N14 C9 122.7(5)
C22 N14 C9 124.2(5)
O9 C43 N1 125.5(6)
O9 C43 N18 125.5(5)
N1 C43 N18 108.9(5)
C32 N13 C28 113.1(5)
C32 N13 C14 122.4(5)
C28 N13 C14 122.0(5)
C35 N12 C9 120.2(5)
C35 N12 C24 112.4(5)
C9 N12 C24 127.3(5)
C41 N11 C42 113.5(5)
C41 N11 C29 122.6(5)
C42 N11 C29 122.8(5)
C32 N10 C40 111.8(4)
C32 N10 C11 123.8(5)
C40 N10 C11 122.5(5)
N11 C42 N5 113.9(5)
N11 C42 C16 102.8(5)
N5 C42 C16 103.2(5)
C36 N9 C7 121.7(5)
C36 N9 C12 112.2(5)
C7 N9 C12 125.2(5)
C23 N8 C8 122.5(5)
C23 N8 C16 112.4(4)
C8 N8 C16 123.4(5)
C37 N7 C25 120.8(5)
C37 N7 C12 112.0(5)
C25 N7 C12 127.0(5)
C38 N6 C18 114.0(5)
C38 N6 C19 119.9(5)
C18 N6 C19 125.6(5)
C23 N5 C13 124.1(5)
C23 N5 C42 111.3(5)
C13 N5 C42 123.6(5)
O3 C41 N11 126.3(5)
O3 C41 N24 125.8(6)
N11 C41 N24 107.8(5)
N20 C40 N10 115.1(5)
N20 C40 C28 103.5(5)
N10 C40 C28 103.6(4)
C36 N4 C13 121.6(5)
C36 N4 C26 112.0(5)
C13 N4 C26 125.3(5)
N19 C39 N18 114.6(5)
C34 N3 C30 112.6(5)
C34 N3 C25 121.8(5)
C30 N3 C25 122.2(5)
C10 N2 C30 113.5(5)
C10 N2 C7 122.7(5)
C30 N2 C7 122.1(5)
C43 N1 C11 120.7(5)
C43 N1 C17 112.7(5)
C11 N1 C17 126.5(5)
O10 C38 N6 127.0(6)
O10 C38 N19 126.5(6)
N6 C38 N19 106.4(5)
C38 N19 C39 122.4(5)
C38 N19 C22 112.5(5)
C39 N19 C22 124.5(5)
O12 C36 N9 125.6(6)
O12 C36 N4 125.6(6)
N9 C36 N4 108.7(5)
C33 N20 C40 112.3(5)
C33 N20 C31 122.4(5)
C40 N20 C31 123.0(5)
O7 C34 N15 125.9(6)
O7 C34 N3 126.0(6)
N15 C34 N3 108.1(5)
O2 C33 N21 127.7(6)
O2 C33 N20 125.5(6)
N21 C33 N20 106.8(5)
O1 C32 N13 127.1(5)
O1 C32 N10 124.3(5)
N13 C32 N10 108.6(5)
N20 C31 N22 114.4(5)
N2 C30 N3 114.8(5)
N2 C30 C20 102.6(5)
N3 C30 C20 103.0(5)
N11 C29 N17 112.7(5)
N21 C28 N13 115.3(5)
N21 C28 C40 104.1(5)
N13 C28 C40 102.9(5)
C26 C27 C2 111.7(6)
N17 C26 N4 114.5(5)
N17 C26 C27 112.5(5)
N4 C26 C27 111.8(5)
N17 C26 C12 102.5(5)
N4 C26 C12 102.8(4)
C27 C26 C12 112.0(5)
N7 C25 N3 113.1(5)
N18 C24 N12 113.0(5)
N18 C24 C15 112.4(5)
N12 C24 C15 112.6(5)
N18 C24 C17 102.7(4)
N12 C24 C17 103.0(4)
C15 C24 C17 112.3(5)
O6 C23 N8 125.4(5)
O6 C23 N5 125.7(6)
N8 C23 N5 108.8(5)
N14 C22 N19 115.2(5)
N14 C22 C18 103.5(5)
N19 C22 C18 103.6(5)
N16 C21 N23 113.3(5)
N23 C20 N15 115.2(5)
N23 C20 C30 103.7(4)
N15 C20 C30 103.7(5)
N15 C19 N6 113.5(5)
N6 C18 N16 116.5(5)
N6 C18 C22 103.4(5)
N16 C18 C22 104.1(4)
N22 C17 N1 114.6(4)
N22 C17 C4 112.5(5)
N1 C17 C4 111.1(5)
N22 C17 C24 102.7(5)
N1 C17 C24 102.4(4)
C4 C17 C24 112.7(5)
N24 C16 N8 115.0(5)
N24 C16 C42 103.2(4)
N8 C16 C42 103.2(5)
C24 C15 C1 111.7(6)
N13 C14 N24 111.6(5)
N5 C13 N4 114.0(5)
N9 C12 N7 114.0(4)
N9 C12 C6 112.2(5)
N7 C12 C6 111.0(5)
N9 C12 C26 103.2(4)
N7 C12 C26 103.2(5)
C6 C12 C26 112.6(5)
N1 C11 N10 114.0(5)
O8 C10 N2 126.9(6)
O8 C10 N23 126.1(6)
N2 C10 N23 106.9(5)
N12 C9 N14 114.9(5)
N8 C8 N21 114.3(5)
N9 C7 N2 113.5(5)
C3 C6 C12 111.6(5)
C1 C5 C4 112.0(6)
C17 C4 C5 110.8(5)
C6 C3 C2 113.7(6)
C3 C2 C27 112.7(6)
C15 C1 C5 114.7(6)
C45 C51 C48 118.3(6)
C45 C51 N25 122.1(6)
C48 C51 N25 119.5(6)
C46 C50 C47 121.0(6)
C46 C50 C49 120.3(5)
C47 C50 C49 118.6(6)
C46 C48 C51 121.6(6)
C50 C47 C45 118.2(6)
C48 C46 C50 119.7(6)
C51 C45 C47 121.1(6)

loop_
_geom_bond_atom_site_label_1
_geom_bond_atom_site_label_2
_geom_bond_distance
N24 C41 1.369(7)
N24 C16 1.446(8)
N24 C14 1.467(8)
N23 C10 1.374(8)
N23 C20 1.431(7)
N23 C21 1.447(7)
N22 C35 1.372(8)
N22 C17 1.444(7)
N22 C31 1.461(7)
N21 C33 1.368(8)
N21 C28 1.429(8)
N21 C8 1.447(7)
C37 O4 1.220(7)
C37 N17 1.352(8)
C37 N7 1.364(8)
C35 O11 1.207(7)
C35 N12 1.370(8)
N17 C26 1.442(8)
N17 C29 1.451(8)
C44 O5 1.215(7)
C44 N16 1.379(7)
C44 N14 1.384(8)
N18 C43 1.365(8)
N18 C24 1.451(7)
N18 C39 1.452(7)
N16 C18 1.437(8)
N16 C21 1.445(8)
N15 C34 1.371(8)
N15 C19 1.433(8)
N15 C20 1.444(8)
N14 C22 1.439(7)
N14 C9 1.442(7)
C43 O9 1.222(7)
C43 N1 1.353(7)
N13 C32 1.333(8)
N13 C28 1.446(8)
N13 C14 1.449(7)
N12 C9 1.431(8)
N12 C24 1.464(7)
N11 C41 1.361(8)
N11 C42 1.438(8)
N11 C29 1.449(7)
N10 C32 1.377(7)
N10 C40 1.434(7)
N10 C11 1.454(7)
C42 N5 1.464(8)
C42 C16 1.557(8)
O1 C32 1.242(7)
O2 C33 1.203(8)
O3 C41 1.200(7)
O6 C23 1.217(8)
O7 C34 1.225(8)
O8 C10 1.210(7)
O10 C38 1.201(8)
O12 C36 1.230(7)
N9 C36 1.353(8)
N9 C7 1.457(8)
N9 C12 1.460(7)
N8 C23 1.355(8)
N8 C8 1.442(7)
N8 C16 1.459(8)
N7 C25 1.440(8)
N7 C12 1.462(7)
N6 C38 1.376(8)
N6 C18 1.420(8)
N6 C19 1.451(8)
N5 C23 1.380(7)
N5 C13 1.420(8)
C40 N20 1.430(8)
C40 C28 1.542(8)
N4 C36 1.370(8)
N4 C13 1.452(8)
N4 C26 1.455(7)
C39 N19 1.438(8)
N3 C34 1.375(8)
N3 C30 1.441(8)
N3 C25 1.448(8)
N2 C10 1.371(8)
N2 C30 1.425(8)
N2 C7 1.467(8)
N1 C11 1.436(7)
N1 C17 1.471(7)
C38 N19 1.379(8)
N19 C22 1.443(8)
N20 C33 1.401(8)
N20 C31 1.434(7)
C30 C20 1.555(8)
C27 C26 1.522(8)
C27 C2 1.523(10)
C26 C12 1.557(8)
C24 C15 1.511(8)
C24 C17 1.575(8)
C22 C18 1.539(8)
C17 C4 1.526(8)
C15 C1 1.516(10)
C12 C6 1.523(8)
C6 C3 1.503(9)
C5 C1 1.525(12)
C5 C4 1.546(10)
C3 C2 1.522(11)
C51 C45 1.372(9)
C51 C48 1.376(8)
C51 N25 1.515(9)
C50 C46 1.370(9)
C50 C47 1.370(9)
C50 C49 1.463(8)
C48 C46 1.350(9)
C47 C45 1.393(10)
